data_2001557
loop_
_publ_author_name
'Garcia, J. G.'
'Enas, J. D.'
'Chang, E.'
'Fronczek, F. R.'

_publ_section_title
;
 Structure of 2-ethyl-2-nitroindan-1,3-dione
;
_journal_issue 7
_journal_name_full 'Acta Crystallographica Section C'
_journal_page_first 1401
_journal_page_last 1402
_journal_paper_doi 10.1107/S0108270193000976
_journal_volume 49
_journal_year 1993
_chemical_formula_sum 'C11 H9 N O4'
_chemical_formula_weight 219.2
_symmetry_cell_setting monoclinic
_symmetry_space_group_name_Hall '-P 2ybc'
_symmetry_space_group_name_H-M 'P 1 21/c 1'
_atom_type_scat_source IntTabIV
_cell_angle_alpha 90.0
_cell_angle_beta 116.275(6)
_cell_angle_gamma 90.0
_cell_formula_units_Z 4
_cell_length_a 12.9862(5)
_cell_length_b 6.4062(5)
_cell_length_c 14.0857(12)
_cell_measurement_reflns_used 25
_cell_measurement_temperature 298
_cell_measurement_theta_max 30
_cell_measurement_theta_min 25
_cell_volume 1050.75(14)
_diffrn_measurement_device 'Enraf-Nonius CAD-4'
_diffrn_measurement_method \w-2\q
_diffrn_radiation_type CuK\a
_diffrn_radiation_wavelength 1.54184
_diffrn_reflns_av_R_equivalents 0.014
_diffrn_reflns_limit_h_max 16
_diffrn_reflns_limit_h_min 0
_diffrn_reflns_limit_k_max 8
_diffrn_reflns_limit_k_min 0
_diffrn_reflns_limit_l_max 15
_diffrn_reflns_limit_l_min -17
_diffrn_reflns_number 2445
_diffrn_reflns_theta_max 75
_diffrn_standards_decay_% 2.1
_diffrn_standards_interval_time 167
_diffrn_standards_number 3
_exptl_absorpt_coefficient_mu 0.86
_exptl_absorpt_correction_T_max 1.00
_exptl_absorpt_correction_T_min 0.94
_exptl_absorpt_correction_type empirical
_exptl_crystal_colour Colorless
_exptl_crystal_density_diffrn 1.386
_exptl_crystal_description 'Lath fragment'
_exptl_crystal_size_max 0.47
_exptl_crystal_size_mid 0.32
_exptl_crystal_size_min 0.22
_refine_diff_density_max 0.19
_refine_diff_density_min -0.18
_refine_ls_extinction_coef 86.E5(4)
_refine_ls_extinction_method (1+gI)^-1^
_refine_ls_goodness_of_fit_obs 2.565
_refine_ls_hydrogen_treatment 'All H-atom parameters refined'
_refine_ls_number_parameters 182
_refine_ls_number_reflns 1685
_refine_ls_R_factor_obs 0.041
_refine_ls_shift/esd_max 0.03
_refine_ls_structure_factor_coef F
_refine_ls_weighting_details 'w = 4F^2^[\s^2^(I) + (0.02F^2^)^2^]^-1^'
_refine_ls_weighting_scheme calc
_refine_ls_wR_factor_obs 0.054
_reflns_number_observed 1685
_reflns_number_total 2152
_reflns_observed_criterion I>3\s(I)
_cod_data_source_file hh1038.cif
_cod_data_source_block hh1038a_structure_1_of_1
_cod_depositor_comments
;
The following automatic conversions were performed:

'_refine_ls_weighting_scheme' value '4F^2^[\s^2^(I) +
(0.02F^2^)^2^]^-1^' was changed to 'calc'. New tag
'_refine_ls_weighting_details' was created. The value of the new tag
was set to 'w = 4F^2^[\s^2^(I) + (0.02F^2^)^2^]^-1^'.

Automatic conversion script
Id: cif_fix_values 3143 2015-03-26 13:38:13Z robertas 
;
_cod_original_cell_volume 1050.7(3)
_cod_database_code 2001557

loop_
_atom_site_label
_atom_site_fract_x
_atom_site_fract_y
_atom_site_fract_z
O1 .62610(10) .6607(2) .44720(10)
O2 .84130(10) .0411(2) .56066(9)
O3 .82330(10) .4696(3) .67620(10)
O4 .67310(10) .3341(4) .67240(10)
N .73280(10) .3784(3) .63100(10)
C1 .69080(10) .5212(3) .45630(10)
C2 .77410(10) .5042(3) .41180(10)
C3 .7933(2) .6440(3) .34620(10)
C4 .8762(2) .5912(4) .31420(10)
C5 .93740(10) .4071(4) .34600(10)
C6 .91920(10) .2695(3) .41130(10)
C7 .83600(10) .3201(3) .44420(10)
C8 .80090(10) .2010(3) .51420(10)
C9 .69810(10) .3162(3) .51760(10)
C10 .58810(10) .1902(3) .47210(10)
C11 .5439(2) .1452(3) .3559(2)
H3 .7500(10) .774(3) .3210(10)
H4 .890(2) .680(3) .2670(10)
H5 .996(2) .376(3) .3220(10)
H6 .9640(10) .147(3) .4340(10)
H10a .530(2) .274(3) .4830(10)
H10b .603(2) .064(3) .5130(10)
H11a .476(2) .049(4) .334(2)
H11b .522(2) .285(4) .318(2)
H11c .600(2) .075(4) .336(2)

loop_
_geom_angle_atom_site_label_1
_geom_angle_atom_site_label_2
_geom_angle_atom_site_label_3
_geom_angle
_geom_angle_publ_flag
O3 N O4 123.2(2) yes
C7 C8 C9 107.50(10) yes
C1 C9 C8 103.20(10) yes
C2 C1 C9 107.30(10) yes
N C9 C10 111.8(2) yes
C9 C10 C11 113.3(2) yes

loop_
_geom_bond_atom_site_label_1
_geom_bond_atom_site_label_2
_geom_bond_distance
_geom_bond_publ_flag
O1 C1 1.194(2) yes
O2 C8 1.204(2) yes
O3 N 1.211(2) yes
O4 N 1.194(3) yes
N C9 1.509(2) yes
C1 C2 1.475(3) yes
C1 C9 1.551(2) yes
C2 C3 1.387(3) yes
C2 C7 1.386(2) yes
C3 C4 1.380(3) yes
C4 C5 1.381(3) yes
C5 C6 1.369(3) yes
C6 C7 1.390(3) yes
C7 C8 1.469(3) yes
C8 C9 1.545(2) yes
C9 C10 1.514(2) yes
C10 C11 1.504(3) yes
